data_2101312
loop_
_publ_author_name
'Marsh, R. E.'
'Bernal, I.'

_publ_section_title
;
 More space-group changes
;
_journal_issue 3
_journal_name_full 'Acta Crystallographica Section B'
_journal_page_first 300
_journal_page_last 307
_journal_paper_doi 10.1107/S0108768194011857
_journal_volume 51
_journal_year 1995
_chemical_formula_sum 'C6 H10 Cl2 N3 Ni O14'
_space_group_IT_number 62
_space_group_name_Hall '-P 2ac 2n'
_space_group_name_H-M_alt 'P n m a'
_symmetry_cell_setting orthorhombic
_symmetry_space_group_name_H-M 'P n m a'
_cell_angle_alpha 90
_cell_angle_beta 90
_cell_angle_gamma 90
_cell_formula_units_Z 4
_cell_length_a 25.735(6)
_cell_length_b 11.124(3)
_cell_length_c 11.461(3)
_cell_volume 3281.0(15)
_diffrn_radiation_type Mo
_diffrn_radiation_wavelength 0.71073
_cod_data_source_file cr0484.cif
_cod_data_source_block cr0484g
_cod_original_cell_volume 3281
_cod_original_formula_sum 'C6 H10 Cl2 N3 Ni1 O14'
_cod_database_code 2101312

loop_
_space_group_symop_id
_space_group_symop_operation_xyz
1 x,y,z
2 -x+1/2,-y,z+1/2
3 x+1/2,-y+1/2,-z+1/2
4 -x,y+1/2,-z
5 -x,-y,-z
6 x+1/2,y,-z+1/2
7 -x+1/2,y+1/2,z+1/2
8 x,-y+1/2,z

loop_
_atom_site_label
_atom_site_fract_x
_atom_site_fract_y
_atom_site_fract_z
_atom_site_U_iso_or_equiv
Ni(1) .3727(2) .2500 .8585(5) .0215(1)
Ni(1') .1778(2) .2500 .0013(5) .208(1)
O(1) .32130(10) .1227(2) .7781(2) .385(6)
N(1) .4323(2) .2500 .7313(3) .291(9)
N(2) .41380(10) .1044(3) .9227(2) .282(6)
N(3) .3389(2) .2500 1.0258(3) .254(8)
C(1) .4636(2) .1384(3) .7472(4) .402(9)
C(2) .46650(10) .1005(3) .8728(4) .390(9)
C(3) .4106(2) .1014(4) 1.0510(3) .368(8)
C(4) .3560(2) .1375(4) 1.0853(3) .370(8)
O(1') .23200(10) .1286(2) .0709(2) .290(5)
N(1') .2022(2) .2500 -.1765(4) .267(9)
N(2') .13380(10) .1032(3) -.0525(2) .285(6)
N(3') .1268(2) .2500 .1437(3) .270(9)
C(1') .1820(2) .1364(3) -.2303(3) .346(8)
C(2') .1305(2) .1008(3) -.1797(3) .369(9)
C(3') .08490(10) .1009(3) .0123(3) .368(8)
C(4') .09540(10) .1376(3) .1375(3) .363(8)
C(10) .24690(10) .1840(3) .3734(3) .277(8)
C(12) .27310(10) .1845(3) .4860(3) .262(8)
O(10) .23180(10) .1046(2) .3041(2) .400(7)
O(12) .28920(10) .1057(2) .5553(2) .384(7)
C1(1) .59700(10) .2500 1.03330(10) .411(3)
O(3) .5848(2) .2500 .9134(4) .0720(17)
O(4) .5496(2) .2500 1.0957(5) .1301(29)
O(5) .6273(2) .1491(3) 1.0645(4) .0972(14)
C1(1') .43760(10) .2500 .39030(10) .0560(4)
O(3')b .3883(6) .2500 .414(2) .2268(102)
O(4')b .4518(7) .1502(12) .3220(12) .1284(35)
O(5')b .4707(6) .2500 .4845(10) .0822(39)
O(3")c .3943(11) .183(3) .478(2) 6.0*
O(4")c .4585(18) .133(4) .309(4) 6.0*
O(5")c .4713(13) .301(4) .468(3) 6.0*
O(6")c .4051(10) .316(2) .337(2) 6.0*
H(N1) .4203 .2500 .6624 2.5
H(N2) .4002 .0388 .9005 2.5
H(N3) .3060 .2500 1.0252 2.5
H(N'1) .2350 .2500 -.1859 2.5
H(N'2) .1479 .0365 -.0360 2.5
H(N'3) .1422 .2500 .2092 2.5
H(1a) .4980 .1531 .7196 3.5
H(1b) .4484 .0756 .7030 3.5
H(2a) .4798 .0210 .8779 3.5
H(2b) .4886 .1537 .9148 3.5
H(3a) .4351 .1559 1.0836 3.5
H(3b) .4178 .0224 1.0784 3.5
H(4a) .3329 .0748 1.0655 3.5
H(4b) .3552 .1507 1.1675 3.5
H(1'a) .2063 .0744 -.2180 3.5
H(1'b) .1778 .1498 -.3122 3.5
H(2'a) .1043 .1552 -.2052 3.5
H(2'b) .1220 .0218 -.2049 3.5
H(3'a) .0708 .0223 .0106 3.5
H(3'b) .0610 .1557 -.0223 3.5
H(4') .0629 .1512 .1755 3.5
H(4'b) .1134 .0750 .1758 3.5
H(O1a) .3139 .1270 .7148 4.0
H(O1b) .3089 .0686 .8052 4.0
H(O'1a) .2369 .1334 .1355 4.0
H(O'1b) .2290 .0640 .0538 4.0
